data_4029193
loop_
_publ_author_name
'Gutekunst, Will R.'
'Baran, Phil S.'

_publ_section_title
;
 Applications of C-h functionalization logic to cyclobutane synthesis.
;
_journal_issue 6
_journal_name_full 'The Journal of organic chemistry'
_journal_page_first 2430
_journal_page_last 2452
_journal_paper_doi 10.1021/jo4027148
_journal_volume 79
_journal_year 2014
_chemical_formula_moiety 'C32 H28 N2 O3'
_chemical_formula_sum 'C32 H28 N2 O3'
_chemical_formula_weight 488.56
_chemical_name_systematic
;
 ?
;
_space_group_crystal_system triclinic
_space_group_IT_number 2
_space_group_name_Hall '-P 1'
_space_group_name_H-M_alt 'P -1'
_symmetry_space_group_name_Hall '-P 1'
_symmetry_space_group_name_H-M 'P -1'
_atom_sites_solution_hydrogens mixed
_atom_sites_solution_primary direct
_atom_sites_solution_secondary difmap
_audit_creation_date 2013-05-16
_audit_creation_method
;
  Olex2 1.2-beta
  (compiled Apr 23 2013 17:59:47, GUI svn.r4466)
;
_cell_angle_alpha 115.087(3)
_cell_angle_beta 94.217(3)
_cell_angle_gamma 99.764(3)
_cell_formula_units_Z 2
_cell_length_a 6.3640(3)
_cell_length_b 14.8688(7)
_cell_length_c 15.0929(7)
_cell_measurement_reflns_used 5339
_cell_measurement_temperature 100
_cell_measurement_theta_max 68.317
_cell_measurement_theta_min 3.277
_cell_volume 1257.67(11)
_computing_cell_refinement 'SAINT v7.68A (Bruker, 2009)'
_computing_data_collection 'Bruker APEX2 v2011.4-0 (Bruker, 2011)'
_computing_data_reduction 'SAINT v7.68A (Bruker, 2009)'
_computing_molecular_graphics
;
O. V. Dolomanov, L. J. Bourhis, R. J. Gildea, J. A. K. Howard and H. Puschmann,
OLEX2: a complete structure solution, refinement and analysis program.
J. Appl. Cryst. (2009). 42, 339-341.
;
_computing_publication_material
;
O. V. Dolomanov, L. J. Bourhis, R. J. Gildea, J. A. K. Howard and H. Puschmann,
OLEX2: a complete structure solution, refinement and analysis program.
J. Appl. Cryst. (2009). 42, 339-341.
;
_computing_structure_refinement 'SHELXL-2013 (Sheldrick, 2013)'
_computing_structure_solution 'Bruker APEX2 v2011.4-0 (Bruker, 2011)'
_diffrn_ambient_temperature 100
_diffrn_detector 'Bruker APEX CCD'
_diffrn_detector_area_resol_mean 8.0
_diffrn_detector_type 'CCD Area Detector'
_diffrn_measured_fraction_theta_full 0.914
_diffrn_measured_fraction_theta_max 0.899
_diffrn_measurement_device 'Fixed Chi Three-Circle Diffractometer'
_diffrn_measurement_device_type 'Bruker D8 APEX'
_diffrn_measurement_method '\w and \f scans'
_diffrn_radiation_monochromator 'Multilayer Mirrors'
_diffrn_radiation_probe x-ray
_diffrn_radiation_type CuK\a
_diffrn_radiation_wavelength 1.54178
_diffrn_radiation_xray_symbol K-L~3~
_diffrn_reflns_av_R_equivalents 0.0420
_diffrn_reflns_av_unetI/netI 0.0398
_diffrn_reflns_Laue_measured_fraction_full 0.914
_diffrn_reflns_Laue_measured_fraction_max 0.899
_diffrn_reflns_limit_h_max 7
_diffrn_reflns_limit_h_min -7
_diffrn_reflns_limit_k_max 17
_diffrn_reflns_limit_k_min -17
_diffrn_reflns_limit_l_max 18
_diffrn_reflns_limit_l_min -16
_diffrn_reflns_number 12899
_diffrn_reflns_point_group_measured_fraction_full 0.914
_diffrn_reflns_point_group_measured_fraction_max 0.899
_diffrn_reflns_theta_full 68.000
_diffrn_reflns_theta_max 69.200
_diffrn_reflns_theta_min 3.277
_diffrn_source 'Micro Focus Rotating Anode'
_diffrn_source_type 'Bruker FR-591'
_diffrn_standards_number 0
_exptl_absorpt_coefficient_mu 0.660
_exptl_absorpt_correction_T_max 0.7532
_exptl_absorpt_correction_T_min 0.6136
_exptl_absorpt_correction_type multi-scan
_exptl_absorpt_process_details
;
SADABS-2008/1 (Bruker,2008) was used for absorption correction.
wR2(int) was 0.1486 before and 0.0630 after correction.
The Ratio of minimum to maximum transmission is 0.8147.
The \l/2 correction factor is 0.0015.
;
_exptl_crystal_colour Colorless
_exptl_crystal_colour_primary Colorless
_exptl_crystal_density_diffrn 1.290
_exptl_crystal_description Block
_exptl_crystal_F_000 516
_exptl_crystal_size_max 0.189
_exptl_crystal_size_mid 0.127
_exptl_crystal_size_min 0.113
_refine_diff_density_max 0.207
_refine_diff_density_min -0.212
_refine_diff_density_rms 0.046
_refine_ls_extinction_method none
_refine_ls_goodness_of_fit_ref 1.069
_refine_ls_hydrogen_treatment mixed
_refine_ls_matrix_type full
_refine_ls_number_parameters 339
_refine_ls_number_reflns 4230
_refine_ls_number_restraints 1
_refine_ls_restrained_S_all 1.069
_refine_ls_R_factor_all 0.0567
_refine_ls_R_factor_gt 0.0445
_refine_ls_shift/su_max 0.000
_refine_ls_shift/su_mean 0.000
_refine_ls_structure_factor_coef Fsqd
_refine_ls_weighting_details 'w=1/[\s^2^(Fo^2^)+(0.0666P)^2^+0.2336P] where P=(Fo^2^+2Fc^2^)/3'
_refine_ls_weighting_scheme calc
_refine_ls_wR_factor_gt 0.1126
_refine_ls_wR_factor_ref 0.1207
_reflns_Friedel_coverage 0.000
_reflns_number_gt 3410
_reflns_number_total 4230
_reflns_threshold_expression 'I > 2\s(I)'
_cod_data_source_file jo4027148_si_004.cif
_cod_data_source_block baran289
_cod_depositor_comments
;
The following automatic conversions were performed:

'_diffrn_radiation_probe' value 'X-ray' changed to 'x-ray' according
to
/usr/data/users/saulius/crontab/automatic-downloads/current/ACS/lib/dictionaries/cif_core.dic
dictionary named 'cif_core.dic' version 2.4.2 from 2011-04-26.

Automatic conversion script
Id: cif_fix_values 2281 2013-09-26 08:29:07Z andrius 
;
_cod_database_code 4029193
_olex2_refinement_description
;
1. Fixed Uiso
 At 1.2 times of:
  All C(H) groups
 At 1.5 times of:
  All C(H,H,H) groups
2. Restrained distances
 N1-H1
 0.9 with sigma of 0.02
3.a Ternary CH refined with riding coordinates:
 C2(H2), C3(H3), C4(H4), C5(H5)
3.b Aromatic/amide H refined with riding coordinates:
 C6(H6), C7(H7), C9(H9), C10(H10), C11(H11), C12(H12), C13(H13), C14(H14),
 C15(H15), C17(H17), C18(H18), C19(H19), C20(H20), C21(H21), C25(H25), C26(H26),
  C27(H27), C30(H30), C31(H31), C32(H32)
3.c Idealised Me refined as rotating group:
 C23(H23A,H23B,H23C)
;
_shelx_estimated_absorpt_t_max 0.929
_shelx_estimated_absorpt_t_min 0.885
_shelx_space_group_comment
;
The symmetry employed for this shelxl refinement is uniquely defined
by the following loop, which should always be used as a source of
symmetry information in preference to the above space-group names.
They are only intended as comments.
;
_shelxl_version_number 2013-3

loop_
_space_group_symop_operation_xyz
'x, y, z'
'-x, -y, -z'

loop_
_atom_site_label
_atom_site_type_symbol
_atom_site_fract_x
_atom_site_fract_y
_atom_site_fract_z
_atom_site_U_iso_or_equiv
_atom_site_adp_type
_atom_site_occupancy
_atom_site_site_symmetry_order
_atom_site_calc_flag
_atom_site_refinement_flags_posn
_atom_site_refinement_flags_adp
O1 O 0.1484(2) 0.14179(9) 0.07804(10) 0.0333(3) Uani 1 1 d . .
O2 O -0.17884(18) 0.17948(9) 0.09094(9) 0.0270(3) Uani 1 1 d . .
O3 O 0.69424(19) 0.42565(9) 0.02599(9) 0.0279(3) Uani 1 1 d . .
N1 N 0.6489(2) 0.54311(11) 0.17695(11) 0.0241(3) Uani 1 1 d D .
H1 H 0.558(3) 0.5592(15) 0.2200(13) 0.026(5) Uiso 1 1 d D .
N2 N 0.6834(2) 0.70379(11) 0.35084(11) 0.0242(3) Uani 1 1 d . .
C1 C 0.0295(3) 0.19683(12) 0.07924(12) 0.0233(4) Uani 1 1 d . .
C2 C 0.0885(3) 0.29508(12) 0.07153(13) 0.0227(4) Uani 1 1 d . .
H2 H -0.0461 0.3192 0.0641 0.027 Uiso 1 1 calc R U
C3 C 0.2303(3) 0.30390(12) -0.00635(12) 0.0221(4) Uani 1 1 d . .
H3 H 0.1403 0.3091 -0.0604 0.027 Uiso 1 1 calc R U
C4 C 0.3429(3) 0.41258(12) 0.07602(12) 0.0211(4) Uani 1 1 d . .
H4 H 0.2605 0.4616 0.0694 0.025 Uiso 1 1 calc R U
C5 C 0.2580(3) 0.38432(12) 0.15801(13) 0.0222(4) Uani 1 1 d . .
H5 H 0.1889 0.4372 0.2046 0.027 Uiso 1 1 calc R U
C6 C 0.4203(3) 0.35474(12) 0.21121(13) 0.0225(4) Uani 1 1 d . .
H6 H 0.5025 0.3087 0.1734 0.027 Uiso 1 1 calc R U
C7 C 0.4543(3) 0.39021(12) 0.30922(13) 0.0238(4) Uani 1 1 d . .
H7 H 0.3635 0.4327 0.3447 0.029 Uiso 1 1 calc R U
C8 C 0.6190(3) 0.37022(12) 0.36865(13) 0.0240(4) Uani 1 1 d . .
C9 C 0.5952(3) 0.38545(13) 0.46491(13) 0.0266(4) Uani 1 1 d . .
H9 H 0.4693 0.4051 0.4901 0.032 Uiso 1 1 calc R U
C10 C 0.7523(3) 0.37240(13) 0.52422(14) 0.0288(4) Uani 1 1 d . .
H10 H 0.7338 0.3834 0.5896 0.035 Uiso 1 1 calc R U
C11 C 0.9361(3) 0.34345(14) 0.48834(14) 0.0311(4) Uani 1 1 d . .
H11 H 1.0455 0.3360 0.5294 0.037 Uiso 1 1 calc R U
C12 C 0.9595(3) 0.32534(14) 0.39191(15) 0.0318(4) Uani 1 1 d . .
H12 H 1.0831 0.3031 0.3662 0.038 Uiso 1 1 calc R U
C13 C 0.8038(3) 0.33947(14) 0.33294(14) 0.0281(4) Uani 1 1 d . .
H13 H 0.8230 0.3281 0.2675 0.034 Uiso 1 1 calc R U
C14 C 0.3626(3) 0.22654(12) -0.04952(12) 0.0221(4) Uani 1 1 d . .
H14 H 0.4746 0.2222 -0.0073 0.027 Uiso 1 1 calc R U
C15 C 0.3269(3) 0.16361(12) -0.14580(13) 0.0236(4) Uani 1 1 d . .
H15 H 0.2174 0.1721 -0.1860 0.028 Uiso 1 1 calc R U
C16 C 0.4403(3) 0.08208(12) -0.19614(13) 0.0229(4) Uani 1 1 d . .
C17 C 0.6449(3) 0.08236(13) -0.15546(14) 0.0278(4) Uani 1 1 d . .
H17 H 0.7179 0.1389 -0.0955 0.033 Uiso 1 1 calc R U
C18 C 0.7433(3) 0.00177(14) -0.20091(15) 0.0331(4) Uani 1 1 d . .
H18 H 0.8816 0.0030 -0.1715 0.040 Uiso 1 1 calc R U
C19 C 0.6399(3) -0.08081(14) -0.28936(15) 0.0362(5) Uani 1 1 d . .
H19 H 0.7060 -0.1367 -0.3201 0.043 Uiso 1 1 calc R U
C20 C 0.4395(3) -0.08103(14) -0.33237(14) 0.0354(5) Uani 1 1 d . .
H20 H 0.3686 -0.1369 -0.3932 0.043 Uiso 1 1 calc R U
C21 C 0.3424(3) -0.00010(14) -0.28689(13) 0.0297(4) Uani 1 1 d . .
H21 H 0.2068 -0.0004 -0.3179 0.036 Uiso 1 1 calc R U
C22 C 0.5799(3) 0.45824(12) 0.08875(12) 0.0210(4) Uani 1 1 d . .
C23 C -0.2556(3) 0.08877(14) 0.10363(17) 0.0374(5) Uani 1 1 d . .
H23A H -0.2327 0.0290 0.0470 0.056 Uiso 1 1 calc R U
H23B H -0.4101 0.0810 0.1077 0.056 Uiso 1 1 calc R U
H23C H -0.1759 0.0950 0.1648 0.056 Uiso 1 1 calc R U
C24 C 0.8473(3) 0.61416(12) 0.21092(13) 0.0218(4) Uani 1 1 d . .
C25 C 1.0199(3) 0.60838(13) 0.16103(13) 0.0236(4) Uani 1 1 d . .
H25 H 1.0128 0.5508 0.0996 0.028 Uiso 1 1 calc R U
C26 C 1.2083(3) 0.68751(14) 0.20037(14) 0.0271(4) Uani 1 1 d . .
H26 H 1.3261 0.6825 0.1646 0.033 Uiso 1 1 calc R U
C27 C 1.2242(3) 0.77099(13) 0.28872(14) 0.0274(4) Uani 1 1 d . .
H27 H 1.3519 0.8235 0.3138 0.033 Uiso 1 1 calc R U
C28 C 1.0506(3) 0.77924(13) 0.34279(13) 0.0241(4) Uani 1 1 d . .
C29 C 0.8594(3) 0.70058(12) 0.30408(12) 0.0212(4) Uani 1 1 d . .
C30 C 0.6941(3) 0.78397(13) 0.43597(13) 0.0272(4) Uani 1 1 d . .
H30 H 0.5717 0.7870 0.4687 0.033 Uiso 1 1 calc R U
C31 C 0.8768(3) 0.86560(13) 0.48138(14) 0.0300(4) Uani 1 1 d . .
H31 H 0.8767 0.9214 0.5432 0.036 Uiso 1 1 calc R U
C32 C 1.0535(3) 0.86293(13) 0.43500(14) 0.0283(4) Uani 1 1 d . .
H32 H 1.1780 0.9171 0.4645 0.034 Uiso 1 1 calc R U

loop_
_atom_site_aniso_label
_atom_site_aniso_U_11
_atom_site_aniso_U_22
_atom_site_aniso_U_33
_atom_site_aniso_U_23
_atom_site_aniso_U_13
_atom_site_aniso_U_12
O1 0.0296(6) 0.0259(6) 0.0460(8) 0.0183(6) 0.0034(6) 0.0053(5)
O2 0.0239(6) 0.0254(6) 0.0300(7) 0.0125(5) 0.0041(5) 0.0005(5)
O3 0.0287(6) 0.0243(6) 0.0252(7) 0.0064(5) 0.0060(5) 0.0035(5)
N1 0.0215(7) 0.0232(7) 0.0217(7) 0.0056(6) 0.0038(6) 0.0016(6)
N2 0.0227(7) 0.0254(7) 0.0215(7) 0.0085(6) 0.0006(6) 0.0044(6)
C1 0.0223(8) 0.0217(8) 0.0199(8) 0.0058(7) -0.0016(7) 0.0008(6)
C2 0.0195(8) 0.0199(8) 0.0245(9) 0.0079(7) -0.0029(7) 0.0016(6)
C3 0.0226(8) 0.0207(8) 0.0207(8) 0.0097(7) -0.0038(7) 0.0009(6)
C4 0.0227(8) 0.0183(8) 0.0205(8) 0.0080(7) -0.0004(7) 0.0031(6)
C5 0.0216(8) 0.0178(8) 0.0220(8) 0.0054(7) 0.0015(7) 0.0015(6)
C6 0.0201(8) 0.0195(8) 0.0250(9) 0.0084(7) 0.0019(7) 0.0016(6)
C7 0.0228(8) 0.0198(8) 0.0247(9) 0.0076(7) 0.0017(7) 0.0019(6)
C8 0.0251(8) 0.0184(8) 0.0214(8) 0.0051(7) -0.0016(7) -0.0010(6)
C9 0.0292(9) 0.0232(8) 0.0229(9) 0.0070(7) 0.0020(7) 0.0045(7)
C10 0.0357(10) 0.0247(9) 0.0224(9) 0.0096(7) -0.0012(8) 0.0022(7)
C11 0.0307(9) 0.0294(9) 0.0300(10) 0.0139(8) -0.0059(8) 0.0012(7)
C12 0.0242(9) 0.0346(10) 0.0354(10) 0.0160(9) 0.0009(8) 0.0037(7)
C13 0.0258(8) 0.0304(9) 0.0249(9) 0.0114(8) 0.0014(7) 0.0012(7)
C14 0.0210(8) 0.0193(8) 0.0234(9) 0.0097(7) -0.0019(7) -0.0003(6)
C15 0.0223(8) 0.0220(8) 0.0241(9) 0.0116(7) -0.0023(7) -0.0025(6)
C16 0.0249(8) 0.0212(8) 0.0202(8) 0.0098(7) 0.0024(7) -0.0021(6)
C17 0.0295(9) 0.0249(9) 0.0237(9) 0.0083(7) 0.0005(7) 0.0011(7)
C18 0.0334(10) 0.0339(10) 0.0344(10) 0.0164(9) 0.0071(8) 0.0095(8)
C19 0.0435(11) 0.0275(9) 0.0361(11) 0.0103(9) 0.0172(9) 0.0095(8)
C20 0.0378(10) 0.0267(9) 0.0271(10) 0.0013(8) 0.0071(8) -0.0017(8)
C21 0.0272(9) 0.0298(9) 0.0229(9) 0.0069(8) 0.0007(7) -0.0027(7)
C22 0.0242(8) 0.0179(7) 0.0217(8) 0.0098(7) 0.0014(7) 0.0046(6)
C23 0.0368(10) 0.0289(10) 0.0472(12) 0.0197(9) 0.0114(10) -0.0005(8)
C24 0.0214(8) 0.0211(8) 0.0236(9) 0.0116(7) 0.0004(7) 0.0035(6)
C25 0.0214(8) 0.0252(8) 0.0241(9) 0.0112(7) 0.0009(7) 0.0050(7)
C26 0.0199(8) 0.0347(9) 0.0298(9) 0.0179(8) 0.0030(7) 0.0044(7)
C27 0.0205(8) 0.0292(9) 0.0318(10) 0.0166(8) -0.0022(7) -0.0015(7)
C28 0.0242(8) 0.0223(8) 0.0258(9) 0.0129(7) -0.0032(7) 0.0020(7)
C29 0.0204(8) 0.0221(8) 0.0223(8) 0.0116(7) 0.0006(7) 0.0042(6)
C30 0.0275(9) 0.0268(9) 0.0239(9) 0.0078(7) 0.0022(7) 0.0074(7)
C31 0.0354(10) 0.0231(8) 0.0245(9) 0.0058(7) -0.0018(8) 0.0043(7)
C32 0.0283(9) 0.0224(8) 0.0286(9) 0.0106(8) -0.0055(8) -0.0022(7)

loop_
_atom_type_symbol
_atom_type_description
_atom_type_scat_dispersion_real
_atom_type_scat_dispersion_imag
_atom_type_scat_source
C C 0.0181 0.0091 'International Tables Vol C Tables 4.2.6.8 and 6.1.1.4'
H H 0.0000 0.0000 'International Tables Vol C Tables 4.2.6.8 and 6.1.1.4'
N N 0.0311 0.0180 'International Tables Vol C Tables 4.2.6.8 and 6.1.1.4'
O O 0.0492 0.0322 'International Tables Vol C Tables 4.2.6.8 and 6.1.1.4'

loop_
_geom_angle_atom_site_label_1
_geom_angle_atom_site_label_2
_geom_angle_atom_site_label_3
_geom_angle
C1 O2 C23 115.86(14)
C22 N1 H1 118.2(13)
C22 N1 C24 129.27(16)
C24 N1 H1 112.5(13)
C30 N2 C29 117.59(15)
O1 C1 O2 123.76(16)
O1 C1 C2 126.28(16)
O2 C1 C2 109.93(14)
C1 C2 H2 109.0
C1 C2 C3 120.94(14)
C1 C2 C5 117.00(14)
C3 C2 H2 109.0
C3 C2 C5 90.44(12)
C5 C2 H2 109.0
C2 C3 H3 110.2
C4 C3 C2 86.49(12)
C4 C3 H3 110.2
C14 C3 C2 118.32(15)
C14 C3 H3 110.2
C14 C3 C4 119.43(13)
C3 C4 H4 107.5
C3 C4 C5 90.68(13)
C5 C4 H4 107.5
C22 C4 C3 123.01(14)
C22 C4 H4 107.5
C22 C4 C5 118.94(14)
C2 C5 H5 112.4
C4 C5 C2 86.20(12)
C4 C5 H5 112.4
C6 C5 C2 116.70(13)
C6 C5 C4 114.27(14)
C6 C5 H5 112.4
C5 C6 H6 118.6
C7 C6 C5 122.71(15)
C7 C6 H6 118.6
C6 C7 H7 116.7
C6 C7 C8 126.61(16)
C8 C7 H7 116.7
C9 C8 C7 119.75(16)
C13 C8 C7 122.07(17)
C13 C8 C9 118.15(17)
C8 C9 H9 119.5
C10 C9 C8 121.07(17)
C10 C9 H9 119.5
C9 C10 H10 119.9
C11 C10 C9 120.11(18)
C11 C10 H10 119.9
C10 C11 H11 120.2
C10 C11 C12 119.53(17)
C12 C11 H11 120.2
C11 C12 H12 119.8
C13 C12 C11 120.40(18)
C13 C12 H12 119.8
C8 C13 H13 119.6
C12 C13 C8 120.71(18)
C12 C13 H13 119.6
C3 C14 H14 119.3
C15 C14 C3 121.37(15)
C15 C14 H14 119.3
C14 C15 H15 116.8
C14 C15 C16 126.34(16)
C16 C15 H15 116.8
C17 C16 C15 122.12(15)
C17 C16 C21 117.67(16)
C21 C16 C15 120.19(16)
C16 C17 H17 119.4
C18 C17 C16 121.26(16)
C18 C17 H17 119.4
C17 C18 H18 120.0
C17 C18 C19 120.09(18)
C19 C18 H18 120.0
C18 C19 H19 120.3
C20 C19 C18 119.45(18)
C20 C19 H19 120.3
C19 C20 H20 119.9
C21 C20 C19 120.20(17)
C21 C20 H20 119.9
C16 C21 H21 119.4
C20 C21 C16 121.24(17)
C20 C21 H21 119.4
O3 C22 N1 124.06(15)
O3 C22 C4 124.13(14)
N1 C22 C4 111.75(14)
O2 C23 H23A 109.5
O2 C23 H23B 109.5
O2 C23 H23C 109.5
H23A C23 H23B 109.5
H23A C23 H23C 109.5
H23B C23 H23C 109.5
N1 C24 C29 114.83(15)
C25 C24 N1 125.49(15)
C25 C24 C29 119.63(15)
C24 C25 H25 119.8
C24 C25 C26 120.47(16)
C26 C25 H25 119.8
C25 C26 H26 119.4
C27 C26 C25 121.24(17)
C27 C26 H26 119.4
C26 C27 H27 120.0
C26 C27 C28 119.95(15)
C28 C27 H27 120.0
C27 C28 C29 119.55(16)
C27 C28 C32 123.69(16)
C32 C28 C29 116.76(16)
N2 C29 C24 117.76(14)
N2 C29 C28 123.08(15)
C28 C29 C24 119.15(16)
N2 C30 H30 118.1
N2 C30 C31 123.88(17)
C31 C30 H30 118.1
C30 C31 H31 120.6
C32 C31 C30 118.86(16)
C32 C31 H31 120.6
C28 C32 H32 120.1
C31 C32 C28 119.82(16)
C31 C32 H32 120.1

loop_
_geom_bond_atom_site_label_1
_geom_bond_atom_site_label_2
_geom_bond_distance
O1 C1 1.201(2)
O2 C1 1.346(2)
O2 C23 1.450(2)
O3 C22 1.222(2)
N1 H1 0.887(15)
N1 C22 1.363(2)
N1 C24 1.402(2)
N2 C29 1.364(2)
N2 C30 1.318(2)
C1 C2 1.501(2)
C2 H2 1.0000
C2 C3 1.568(3)
C2 C5 1.570(2)
C3 H3 1.0000
C3 C4 1.563(2)
C3 C14 1.493(2)
C4 H4 1.0000
C4 C5 1.569(3)
C4 C22 1.507(2)
C5 H5 1.0000
C5 C6 1.496(2)
C6 H6 0.9500
C6 C7 1.329(2)
C7 H7 0.9500
C7 C8 1.478(2)
C8 C9 1.396(3)
C8 C13 1.396(2)
C9 H9 0.9500
C9 C10 1.386(2)
C10 H10 0.9500
C10 C11 1.383(3)
C11 H11 0.9500
C11 C12 1.388(3)
C12 H12 0.9500
C12 C13 1.385(3)
C13 H13 0.9500
C14 H14 0.9500
C14 C15 1.329(2)
C15 H15 0.9500
C15 C16 1.471(2)
C16 C17 1.397(2)
C16 C21 1.398(2)
C17 H17 0.9500
C17 C18 1.385(2)
C18 H18 0.9500
C18 C19 1.389(3)
C19 H19 0.9500
C19 C20 1.387(3)
C20 H20 0.9500
C20 C21 1.384(3)
C21 H21 0.9500
C23 H23A 0.9800
C23 H23B 0.9800
C23 H23C 0.9800
C24 C25 1.371(2)
C24 C29 1.433(2)
C25 H25 0.9500
C25 C26 1.414(2)
C26 H26 0.9500
C26 C27 1.365(3)
C27 H27 0.9500
C27 C28 1.413(3)
C28 C29 1.422(2)
C28 C32 1.416(2)
C30 H30 0.9500
C30 C31 1.412(2)
C31 H31 0.9500
C31 C32 1.365(3)
C32 H32 0.9500
